data_7243706
loop_
_publ_author_name
'Qiao, Yang'
'Li, Zeqi'
'Yu, Mei-Hui'
'Chang, Ze'
'Bu, Xian-He'

_publ_section_title
;
 A metal--organic framework featuring highly sensitive fluorescence
 sensing for Al3+ ions
;
_journal_issue 46
_journal_name_full CrystEngComm
_journal_page_first 8087
_journal_page_last 8092
_journal_paper_doi 10.1039/D1CE01115D
_journal_volume 23
_journal_year 2021
_chemical_formula_moiety 'C116 H96 Cd5 N6 O30'
_chemical_formula_sum 'C116 H96 Cd5 N6 O30'
_chemical_formula_weight 2523.80
_space_group_crystal_system triclinic
_space_group_IT_number 2
_space_group_name_Hall '-P 1'
_space_group_name_H-M_alt 'P -1'
_atom_sites_solution_hydrogens mixed
_atom_sites_solution_primary iterative
_audit_creation_date 2021-07-20
_audit_creation_method
;
Olex2 1.2
(compiled 2018.05.29 svn.r3508 for OlexSys, GUI svn.r5506)
;
_audit_update_record
;
2021-07-29 deposited with the CCDC.	2021-10-08 downloaded from the CCDC.
;
_cell_angle_alpha 95.255(2)
_cell_angle_beta 96.857(2)
_cell_angle_gamma 102.441(2)
_cell_formula_units_Z 1
_cell_length_a 8.9895(3)
_cell_length_b 11.5404(3)
_cell_length_c 33.0283(7)
_cell_measurement_reflns_used 9278
_cell_measurement_temperature 99.99(10)
_cell_measurement_theta_max 75.1790
_cell_measurement_theta_min 4.3240
_cell_volume 3297.64(16)
_computing_cell_refinement 'CrysAlisPro 1.171.40.84a (Rigaku OD, 2020)'
_computing_data_collection 'CrysAlisPro 1.171.40.84a (Rigaku OD, 2020)'
_computing_data_reduction 'CrysAlisPro 1.171.40.84a (Rigaku OD, 2020)'
_computing_molecular_graphics 'Olex2 (Dolomanov et al., 2009)'
_computing_publication_material 'Olex2 (Dolomanov et al., 2009)'
_computing_structure_refinement 'ShelXL (Sheldrick, 2015)'
_computing_structure_solution 'olex2.solve (Bourhis et al., 2015)'
_diffrn_ambient_temperature 99.99(10)
_diffrn_detector_area_resol_mean 10.0000
_diffrn_measured_fraction_theta_full 0.982
_diffrn_measured_fraction_theta_max 0.925
_diffrn_measurement_details
;
List of Runs (angles in degrees, time in seconds):

  # Type    Start    End  Width  t~exp~   \w     \q     \k     \f   Frames
#--------------------------------------------------------------------------
  1  \w    -32.00  38.00   0.50    1.21    --    0.00  82.00  30.00  140
  2  \w    -23.00  89.00   0.50    1.21    --    0.00  19.00  30.00  224
  3  \w    -36.00  33.00   0.50    1.21    --    0.00 -82.00-120.00  138
  4  \w     20.00 132.00   0.50    4.85    --  101.60 -82.00  30.00  224
  5  \w     66.00 135.00   0.50    4.85    --  101.60 -82.00-180.00  138
  6  \w     12.00 122.00   0.50    4.85    --  101.60 -57.00  30.00  220
  7  \w     85.00 191.00   0.50    4.85    --  101.60  82.00 -30.00  212
  8  \w     75.00 187.00   0.50    4.85    --  101.60  19.00 -60.00  224
  9  \w     52.00 117.00   0.50    4.85    --  101.60 -82.00 -60.00  130
 10  \w     21.00  64.00   0.50    4.85    --  101.60 -82.00-180.00   86
 11  \w    102.00 191.00   0.50    4.85    --  101.60  19.00 -30.00  178
 12  \w     15.00 119.00   0.50    4.85    --  101.60 -38.00-180.00  208
;
_diffrn_measurement_device 'four-circle diffractometer'
_diffrn_measurement_device_type 'XtaLAB AFC12 (RINC): Kappa single'
_diffrn_measurement_method '\w scans'
_diffrn_radiation_type CuK\a
_diffrn_radiation_wavelength 1.54184
_diffrn_reflns_av_R_equivalents 0.0440
_diffrn_reflns_av_unetI/netI 0.0595
_diffrn_reflns_Laue_measured_fraction_full 0.982
_diffrn_reflns_Laue_measured_fraction_max 0.925
_diffrn_reflns_limit_h_max 11
_diffrn_reflns_limit_h_min -10
_diffrn_reflns_limit_k_max 11
_diffrn_reflns_limit_k_min -13
_diffrn_reflns_limit_l_max 41
_diffrn_reflns_limit_l_min -37
_diffrn_reflns_number 26545
_diffrn_reflns_point_group_measured_fraction_full 0.982
_diffrn_reflns_point_group_measured_fraction_max 0.925
_diffrn_reflns_theta_full 67.684
_diffrn_reflns_theta_max 76.936
_diffrn_reflns_theta_min 4.020
_exptl_absorpt_coefficient_mu 6.897
_exptl_absorpt_correction_T_max 1.00000
_exptl_absorpt_correction_T_min 0.75810
_exptl_absorpt_correction_type multi-scan
_exptl_absorpt_process_details
;
CrysAlisPro 1.171.40.84a (Rigaku Oxford Diffraction, 2020)
Empirical absorption correction using spherical harmonics,
implemented in SCALE3 ABSPACK scaling algorithm.
;
_exptl_crystal_colour white
_exptl_crystal_colour_primary white
_exptl_crystal_density_diffrn 1.271
_exptl_crystal_description quadrilateral
_exptl_crystal_F_000 1260
_refine_diff_density_max 1.521
_refine_diff_density_min -2.167
_refine_diff_density_rms 0.136
_refine_ls_extinction_method none
_refine_ls_goodness_of_fit_ref 1.049
_refine_ls_hydrogen_treatment mixed
_refine_ls_matrix_type full
_refine_ls_number_parameters 748
_refine_ls_number_reflns 12920
_refine_ls_number_restraints 75
_refine_ls_restrained_S_all 1.047
_refine_ls_R_factor_all 0.0721
_refine_ls_R_factor_gt 0.0668
_refine_ls_shift/su_max 0.002
_refine_ls_shift/su_mean 0.000
_refine_ls_structure_factor_coef Fsqd
_refine_ls_weighting_details 'w=1/[\s^2^(Fo^2^)+(0.0822P)^2^+17.6077P] where P=(Fo^2^+2Fc^2^)/3'
_refine_ls_weighting_scheme calc
_refine_ls_wR_factor_gt 0.1712
_refine_ls_wR_factor_ref 0.1748
_reflns_Friedel_coverage 0.000
_reflns_number_gt 11600
_reflns_number_total 12920
_reflns_threshold_expression 'I > 2\s(I)'
_cod_data_source_file d1ce01115d2.cif
_cod_data_source_block NKM-102
_cod_depositor_comments 'Adding full bibliography for 7243706.cif.'
_cod_database_code 7243706
_shelx_shelxl_version_number 2016/6
_shelx_space_group_comment
;
The symmetry employed for this shelxl refinement is uniquely defined
by the following loop, which should always be used as a source of
symmetry information in preference to the above space-group names.
They are only intended as comments.
;
_olex2_refinement_description
;
1. Fixed Uiso
 At 1.2 times of:
  All C(H) groups, All C(H,H) groups
 At 1.5 times of:
  All C(H,H,H) groups, All O(H) groups, All O(H,H) groups
2. Restrained distances
 O15-H15
 0.85 with sigma of 0.01
 C56-H15
 1.853202 with sigma of 0.02
 Cd2-H15
 2.95719 with sigma of 0.02
3. Uiso/Uaniso restraints and constraints
C40 \\sim C41 \\sim C42 \\sim C43 \\sim C44 \\sim C39: within 1.7A with sigma
of 0.02 and sigma for terminal atoms of 0.04
C34 \\sim C35 \\sim C36 \\sim C37 \\sim C32 \\sim C33: within 1.7A with sigma
of 0.02 and sigma for terminal atoms of 0.04
4. Others
 Fixed Sof: C36(0.5) H36(0.5) C34(0.5) H34(0.5) C33(0.5) H33(0.5) C37(0.5)
 H37(0.5) C3AA(0.5) H3AA(0.5) C41(0.5) H41(0.5) C43(0.5) H43(0.5) C44(0.5)
 H44(0.5) C40(0.5) H40(0.5) C2AA(0.5) H2AA(0.5) C1AA(0.5) C0AA(0.5) H1AA(0.5)
 H0AA(0.5) C8AA(0.5) H8AA(0.5) C6AA(0.5) H6AA(0.5) C2BA(0.5) H2BA(0.5)
 C7AA(0.5) H7AA(0.5)
5.a Rotating group:
 O14(H14A,H14B), O13(H13A,H13B)
5.b Aromatic/amide H refined with riding coordinates:
 C3(H3), C7(H7), C27(H27), C4(H4), C50(H50), C20(H20), C23(H23), C13(H13),
 C52(H52), C30(H30), C29(H29), C49(H49), C6(H6), C11(H11), C22(H22), C14(H14),
 C51(H51), C10(H10), C47(H47), C19(H19), C54(H54), C26(H26), C46(H46), C55(H55),
  C36(H36), C34(H34), C33(H33), C37(H37), C3AA(H3AA), C41(H41), C43(H43),
 C44(H44), C40(H40), C2AA(H2AA), C8AA(H8AA), C7AA(H7AA)
5.c Fitted hexagon refined as free rotating group:
 C36(C35,C34,C33,C32,C37), C41(C42,C43,C44,C39,C40)
5.d Idealised Me refined as rotating group:
 C56(H56A,H56B,H56C)
;
_olex2_submission_special_instructions 'No special instructions were received'
_oxdiff_exptl_absorpt_empirical_details
;
Empirical correction (ABSPACK) includes:
- Absorption correction using spherical harmonics
- Frame scaling
;

loop_
_space_group_symop_operation_xyz
'x, y, z'
'-x, -y, -z'

loop_
_atom_site_label
_atom_site_type_symbol
_atom_site_fract_x
_atom_site_fract_y
_atom_site_fract_z
_atom_site_U_iso_or_equiv
_atom_site_adp_type
_atom_site_occupancy
_atom_site_site_symmetry_order
_atom_site_calc_flag
_atom_site_refinement_flags_posn
_atom_site_refinement_flags_adp
_atom_site_refinement_flags_occupancy
_atom_site_disorder_assembly
_atom_site_disorder_group
Cd3 Cd 1.500000 1.500000 1.000000 0.02110(13) Uani 1 2 d S T P . .
Cd2 Cd 0.13057(4) 1.19721(3) 0.73602(2) 0.02520(11) Uani 1 1 d D . . . .
Cd1 Cd 0.42656(5) 0.17649(4) 0.67667(2) 0.03701(13) Uani 1 1 d . . . . .
O12 O 1.2387(5) 1.2556(4) 1.01602(12) 0.0326(9) Uani 1 1 d . . . . .
O9 O 1.5363(5) 0.7473(4) 0.93040(12) 0.0327(9) Uani 1 1 d . . . . .
O11 O 1.2899(5) 1.3732(4) 0.96675(13) 0.0348(10) Uani 1 1 d . . . . .
O10 O 1.3858(5) 0.6382(4) 0.96811(13) 0.0368(10) Uani 1 1 d . . . . .
O5 O 0.3304(5) 1.0803(4) 0.73099(12) 0.0341(9) Uani 1 1 d . . . . .
O1 O -0.0359(5) 1.2644(4) 0.68368(13) 0.0398(10) Uani 1 1 d . . . . .
O6 O 0.2576(6) 1.1274(5) 0.79051(14) 0.0460(12) Uani 1 1 d . . . . .
N1 N 0.0059(5) 1.2806(4) 0.78293(14) 0.0259(9) Uani 1 1 d . . . . .
O7 O 0.5203(5) 0.3399(4) 0.72091(16) 0.0477(12) Uani 1 1 d . . . . .
N2 N -0.3738(6) 1.4510(4) 0.94605(13) 0.0265(10) Uani 1 1 d . . . . .
O8 O 0.3223(6) 0.3707(4) 0.75208(15) 0.0455(12) Uani 1 1 d . . . . .
O2 O 0.1785(6) 1.2185(5) 0.66797(14) 0.0433(11) Uani 1 1 d . . . . .
O14 O 0.6617(5) 0.1263(5) 0.68432(15) 0.0466(11) Uani 1 1 d . . . . .
H14A H 0.716681 0.154412 0.665769 0.070 Uiso 1 1 d GR . . . .
H14B H 0.649855 0.049039 0.679005 0.070 Uiso 1 1 d GR . . . .
O15 O -0.0394(6) 1.0158(4) 0.71843(18) 0.0529(13) Uani 1 1 d D . . . .
H15 H -0.126(5) 0.985(4) 0.725(2) 0.079 Uiso 1 1 d DR . . . .
C2 C 0.4687(6) 1.0339(5) 0.79121(17) 0.0266(11) Uani 1 1 d . . . . .
C18 C 1.2678(6) 0.7250(5) 0.91495(16) 0.0241(11) Uani 1 1 d . . . . .
C21 C 1.0060(7) 0.7754(5) 0.87173(16) 0.0258(11) Uani 1 1 d . . . . .
C15 C 0.8382(6) 0.9133(5) 0.85618(17) 0.0260(11) Uani 1 1 d . . . . .
C3 C 0.4926(7) 1.0450(5) 0.83422(18) 0.0290(12) Uani 1 1 d . . . . .
H3 H 0.427222 1.078554 0.848979 0.035 Uiso 1 1 calc R . . . .
C7 C 0.5663(7) 0.9826(5) 0.77001(17) 0.0309(12) Uani 1 1 d . . . . .
H7 H 0.553278 0.976297 0.741471 0.037 Uiso 1 1 calc R . . . .
C28 C 0.7579(7) 0.7012(5) 0.82213(17) 0.0275(11) Uani 1 1 d . . . . .
C27 C 0.6010(7) 0.6735(5) 0.82399(18) 0.0322(13) Uani 1 1 d . . . . .
H27 H 0.560116 0.720584 0.842042 0.039 Uiso 1 1 calc R . . . .
C53 C -0.2247(7) 1.3845(5) 0.88157(17) 0.0283(12) Uani 1 1 d . . . . .
C12 C 0.9389(6) 1.0067(5) 0.88830(17) 0.0259(11) Uani 1 1 d . . . . .
C5 C 0.7083(6) 0.9524(5) 0.83333(17) 0.0256(11) Uani 1 1 d . . . . .
C16 C 0.8653(7) 0.8034(5) 0.84955(17) 0.0298(12) Uani 1 1 d . . . . .
C17 C 1.4037(6) 0.7005(5) 0.94001(16) 0.0247(11) Uani 1 1 d . . . . .
C4 C 0.6112(7) 1.0071(5) 0.85469(17) 0.0295(12) Uani 1 1 d . . . . .
H4 H 0.627652 1.017728 0.883261 0.035 Uiso 1 1 calc R . . . .
C48 C -0.1433(6) 1.3512(5) 0.84701(16) 0.0253(11) Uani 1 1 d . . . . .
C50 C 0.0856(7) 1.3498(6) 0.81656(18) 0.0340(13) Uani 1 1 d . . . . .
H50 H 0.192127 1.372839 0.818391 0.041 Uiso 1 1 calc R . . . .
C20 C 0.9922(7) 0.7024(5) 0.90335(19) 0.0331(13) Uani 1 1 d . . . . .
H20 H 0.895384 0.670291 0.910010 0.040 Uiso 1 1 calc R . . . .
C9 C 1.1222(7) 1.1839(5) 0.94731(17) 0.0278(12) Uani 1 1 d . . . . .
C23 C 1.2803(7) 0.7949(5) 0.88316(18) 0.0319(12) Uani 1 1 d . . . . .
H23 H 1.376690 0.825047 0.875852 0.038 Uiso 1 1 calc R . . . .
C13 C 0.9243(7) 1.0037(5) 0.92955(18) 0.0309(12) Uani 1 1 d . . . . .
H13 H 0.853256 0.941927 0.937557 0.037 Uiso 1 1 calc R . . . .
C1 C 0.3455(7) 1.0830(5) 0.76968(19) 0.0321(13) Uani 1 1 d . . . . .
C25 C 0.5625(7) 0.5046(5) 0.77173(18) 0.0305(12) Uani 1 1 d . . . . .
C52 C -0.3719(7) 1.4024(6) 0.87433(18) 0.0334(13) Uani 1 1 d . . . . .
H52 H -0.422977 1.393022 0.847620 0.040 Uiso 1 1 calc R . . . .
C30 C 0.7207(8) 0.5326(5) 0.7696(2) 0.0365(14) Uani 1 1 d . . . . .
H30 H 0.761084 0.486741 0.751025 0.044 Uiso 1 1 calc R . . . .
C29 C 0.8175(7) 0.6284(5) 0.79504(19) 0.0318(12) Uani 1 1 d . . . . .
H29 H 0.922825 0.644510 0.794101 0.038 Uiso 1 1 calc R . . . .
C49 C 0.0153(7) 1.3888(5) 0.84915(18) 0.0338(13) Uani 1 1 d . . . . .
H49 H 0.073545 1.439013 0.871782 0.041 Uiso 1 1 calc R . . . .
C6 C 0.6826(7) 0.9406(5) 0.79046(17) 0.0294(12) Uani 1 1 d . . . . .
H6 H 0.744788 0.903852 0.775542 0.035 Uiso 1 1 calc R . . . .
C31 C 0.0602(7) 1.2607(5) 0.65949(18) 0.0323(13) Uani 1 1 d . . . . .
C11 C 1.0462(7) 1.0988(5) 0.87664(18) 0.0328(13) Uani 1 1 d . . . . .
H11 H 1.057576 1.101444 0.849094 0.039 Uiso 1 1 calc R . . . .
C22 C 1.1507(7) 0.8206(5) 0.86203(19) 0.0334(13) Uani 1 1 d . . . . .
H22 H 1.161517 0.868923 0.841034 0.040 Uiso 1 1 calc R . . . .
C14 C 1.0146(7) 1.0920(5) 0.95882(17) 0.0299(12) Uani 1 1 d . . . . .
H14 H 1.003292 1.089871 0.986382 0.036 Uiso 1 1 calc R . . . .
C51 C -0.4428(7) 1.4345(5) 0.90714(17) 0.0307(12) Uani 1 1 d . . . . .
H51 H -0.542721 1.445078 0.901928 0.037 Uiso 1 1 calc R . . . .
C8 C 1.2254(6) 1.2783(5) 0.97939(17) 0.0270(11) Uani 1 1 d . . . . .
C10 C 1.1372(7) 1.1877(5) 0.90661(18) 0.0316(13) Uani 1 1 d . . . . .
H10 H 1.208376 1.249830 0.898833 0.038 Uiso 1 1 calc R . . . .
C47 C -0.2265(7) 1.2803(5) 0.81200(19) 0.0323(12) Uani 1 1 d . . . . .
H47 H -0.333059 1.255432 0.809412 0.039 Uiso 1 1 calc R . . . .
C19 C 1.1199(7) 0.6781(5) 0.92449(19) 0.0317(12) Uani 1 1 d . . . . .
H19 H 1.108937 0.629874 0.945505 0.038 Uiso 1 1 calc R . . . .
C54 C -0.1539(8) 1.3998(6) 0.92197(18) 0.0359(13) Uani 1 1 d . . . . .
H54 H -0.055258 1.387419 0.928160 0.043 Uiso 1 1 calc R . . . .
C26 C 0.5041(7) 0.5757(5) 0.7990(2) 0.0342(13) Uani 1 1 d . . . . .
H26 H 0.399188 0.558041 0.800676 0.041 Uiso 1 1 calc R . . . .
O3 O 0.3223(8) 0.0090(6) 0.6355(2) 0.087(2) Uani 1 1 d . . . . .
C46 C -0.1480(6) 1.2476(5) 0.78119(17) 0.0279(11) Uani 1 1 d . . . . .
H46 H -0.204505 1.199915 0.757811 0.033 Uiso 1 1 calc R . . . .
C24 C 0.4591(8) 0.3964(6) 0.74569(19) 0.0362(14) Uani 1 1 d . . . . .
C55 C -0.2324(7) 1.4336(5) 0.95291(17) 0.0300(12) Uani 1 1 d . . . . .
H55 H -0.183490 1.444790 0.979888 0.036 Uiso 1 1 calc R . . . .
C38 C -0.0261(10) 1.4433(6) 0.50268(18) 0.0446(17) Uani 1 1 d . . . . .
O13 O 0.4988(10) 0.2776(11) 0.6238(3) 0.123(4) Uani 1 1 d . . . . .
H13A H 0.542430 0.366493 0.623968 0.184 Uiso 1 1 d GR . . . .
H13B H 0.495277 0.244372 0.594009 0.184 Uiso 1 1 d GR . . . .
C36 C 0.0848(9) 1.3095(6) 0.54791(15) 0.040(3) Uani 0.5 1 d . U . A 1
H36 H 0.127807 1.280943 0.525897 0.048 Uiso 0.5 1 calc R . . A 1
C35 C 0.0011(7) 1.3968(5) 0.54333(12) 0.0382(15) Uani 1 1 d G U . . .
C34 C -0.0632(9) 1.4395(6) 0.57624(17) 0.044(3) Uani 0.5 1 d G U . A 1
H34 H -0.119227 1.497915 0.573174 0.052 Uiso 0.5 1 calc R . . A 1
C33 C -0.0438(9) 1.3948(6) 0.61371(15) 0.038(3) Uani 0.5 1 d G U . A 1
H33 H -0.086841 1.423391 0.635725 0.046 Uiso 0.5 1 calc R . . A 1
C32 C 0.0399(7) 1.3075(5) 0.61829(12) 0.0348(13) Uani 1 1 d G U . . .
C37 C 0.1042(9) 1.2648(6) 0.58539(17) 0.042(3) Uani 0.5 1 d G U . A 1
H37 H 0.160194 1.206417 0.588450 0.051 Uiso 0.5 1 calc R . . A 1
C45 C 0.3908(10) -0.0618(7) 0.6215(3) 0.0542(19) Uani 1 1 d . . . . .
O4 O 0.5229(10) -0.0652(8) 0.6330(4) 0.127(4) Uani 1 1 d . . . . .
C3AA C -0.186(2) 1.1442(12) 0.4364(5) 0.054(4) Uani 0.5 1 d . . . B 1
H3AA H -0.166289 1.068036 0.435291 0.065 Uiso 0.5 1 calc R . . B 1
C41 C -0.3463(8) 1.1972(8) 0.4457(3) 0.082(5) Uani 0.5 1 d . U . B 2
H41 H -0.443957 1.157868 0.449921 0.099 Uiso 0.5 1 calc R . . B 2
C42 C -0.2880(9) 1.1647(5) 0.41035(19) 0.0535(19) Uani 1 1 d G U . . .
C43 C -0.1420(9) 1.2235(7) 0.4041(2) 0.062(4) Uani 0.5 1 d G U . B 2
H43 H -0.102947 1.201715 0.380421 0.074 Uiso 0.5 1 calc R . . B 2
C44 C -0.0543(8) 1.3148(7) 0.4332(2) 0.059(4) Uani 0.5 1 d G U . B 2
H44 H 0.043334 1.354153 0.429019 0.070 Uiso 0.5 1 calc R . . B 2
C39 C -0.1127(9) 1.3473(5) 0.46859(17) 0.054(2) Uani 1 1 d G U . . .
C40 C -0.2586(10) 1.2885(8) 0.4748(2) 0.077(5) Uani 0.5 1 d G U . B 2
H40 H -0.297674 1.310309 0.498520 0.093 Uiso 0.5 1 calc R . . B 2
C2AA C -0.099(2) 1.2354(12) 0.4674(4) 0.058(5) Uani 0.5 1 d . . . B 1
H2AA H -0.030401 1.215615 0.487495 0.070 Uiso 0.5 1 calc R . . B 1
C1AA C -0.2583(18) 1.3653(13) 0.4438(4) 0.047(3) Uani 0.5 1 d . . . B 1
C0AA C -0.3430(18) 1.2718(13) 0.4141(4) 0.047(3) Uani 0.5 1 d . . . B 1
H1AA H -0.278(19) 1.464(15) 0.446(5) 0.056 Uiso 0.5 1 d R . . C 1
H0AA H -0.43(2) 1.283(15) 0.393(5) 0.056 Uiso 0.5 1 d R . . D 1
C8AA C 0.1562(17) 1.3607(15) 0.6005(4) 0.049(4) Uani 0.5 1 d . . . A 2
H8AA H 0.256442 1.367262 0.613022 0.059 Uiso 0.5 1 calc R . . A 2
C6AA C -0.114(2) 1.3020(16) 0.6018(5) 0.052(4) Uani 0.5 1 d . . . A 2
H6AA H -0.19(2) 1.293(16) 0.619(6) 0.062 Uiso 0.5 1 d R . . E 2
C2BA C -0.1388(19) 1.3454(17) 0.5632(5) 0.053(4) Uani 0.5 1 d . . . A 2
H2BA H -0.23(2) 1.350(16) 0.549(6) 0.064 Uiso 0.5 1 d R . . F 2
C7AA C 0.1325(17) 1.4063(15) 0.5641(4) 0.046(3) Uani 0.5 1 d . . . A 2
H7AA H 0.218281 1.446970 0.553904 0.056 Uiso 0.5 1 calc R . . A 2
C56 C -0.027(4) 0.929(5) 0.6845(7) 0.37(3) Uani 1 1 d D . . . .
H56A H -0.005959 0.968612 0.660917 0.551 Uiso 1 1 calc GR . . . .
H56B H -0.122020 0.869292 0.677869 0.551 Uiso 1 1 calc GR . . . .
H56C H 0.055111 0.890594 0.692630 0.551 Uiso 1 1 calc GR . . . .

loop_
_atom_site_aniso_label
_atom_site_aniso_U_11
_atom_site_aniso_U_22
_atom_site_aniso_U_33
_atom_site_aniso_U_23
_atom_site_aniso_U_13
_atom_site_aniso_U_12
Cd3 0.0246(3) 0.0155(2) 0.0207(2) -0.00080(18) -0.00151(18) 0.00292(18)
Cd2 0.0287(2) 0.0235(2) 0.02242(19) -0.00036(14) -0.00179(14) 0.00810(15)
Cd1 0.0368(2) 0.0352(2) 0.0344(2) -0.00692(17) -0.00173(17) 0.00664(18)
O12 0.028(2) 0.035(2) 0.030(2) 0.0009(17) -0.0053(16) 0.0028(17)
O9 0.028(2) 0.036(2) 0.030(2) 0.0109(17) -0.0025(16) 0.0001(17)
O11 0.034(2) 0.026(2) 0.033(2) -0.0033(17) -0.0047(17) -0.0099(17)
O10 0.034(2) 0.042(2) 0.040(2) 0.014(2) 0.0028(18) 0.0175(19)
O5 0.041(2) 0.026(2) 0.032(2) 0.0047(16) -0.0116(18) 0.0080(17)
O1 0.043(3) 0.051(3) 0.029(2) 0.0059(19) 0.0034(19) 0.019(2)
O6 0.051(3) 0.057(3) 0.037(2) 0.007(2) -0.006(2) 0.033(2)
N1 0.031(2) 0.024(2) 0.023(2) -0.0029(18) 0.0057(18) 0.0101(19)
O7 0.037(3) 0.037(3) 0.058(3) -0.018(2) -0.001(2) -0.002(2)
N2 0.034(3) 0.024(2) 0.021(2) -0.0002(17) 0.0041(18) 0.0083(19)
O8 0.043(3) 0.029(2) 0.051(3) -0.017(2) 0.003(2) -0.0104(19)
O2 0.044(3) 0.058(3) 0.033(2) 0.015(2) -0.0006(19) 0.020(2)
O14 0.038(3) 0.052(3) 0.045(3) -0.004(2) 0.001(2) 0.005(2)
O15 0.046(3) 0.036(3) 0.065(3) -0.001(2) 0.003(3) -0.011(2)
C2 0.022(3) 0.022(3) 0.033(3) 0.002(2) -0.002(2) 0.002(2)
C18 0.026(3) 0.016(2) 0.026(3) 0.001(2) -0.002(2) -0.001(2)
C21 0.032(3) 0.017(2) 0.026(3) 0.000(2) -0.006(2) 0.007(2)
C15 0.023(3) 0.024(3) 0.028(3) 0.003(2) -0.006(2) 0.002(2)
C3 0.033(3) 0.020(3) 0.032(3) -0.001(2) -0.003(2) 0.007(2)
C7 0.039(3) 0.025(3) 0.024(3) 0.000(2) -0.007(2) 0.004(2)
C28 0.034(3) 0.019(3) 0.025(3) 0.000(2) -0.003(2) 0.002(2)
C27 0.038(3) 0.020(3) 0.033(3) -0.007(2) -0.005(2) 0.004(2)
C53 0.037(3) 0.020(3) 0.028(3) 0.002(2) 0.002(2) 0.006(2)
C12 0.025(3) 0.018(3) 0.031(3) 0.003(2) -0.009(2) 0.003(2)
C5 0.029(3) 0.014(2) 0.029(3) 0.003(2) -0.005(2) -0.001(2)
C16 0.032(3) 0.023(3) 0.028(3) 0.002(2) -0.008(2) 0.000(2)
C17 0.029(3) 0.019(3) 0.026(3) 0.002(2) 0.004(2) 0.006(2)
C4 0.035(3) 0.028(3) 0.024(3) 0.005(2) -0.003(2) 0.007(2)
C48 0.030(3) 0.020(3) 0.026(3) 0.003(2) 0.001(2) 0.007(2)
C50 0.032(3) 0.039(3) 0.027(3) -0.006(2) 0.004(2) 0.005(3)
C20 0.031(3) 0.028(3) 0.039(3) 0.012(2) 0.001(2) 0.003(2)
C9 0.030(3) 0.019(3) 0.030(3) 0.001(2) -0.007(2) 0.003(2)
C23 0.028(3) 0.031(3) 0.034(3) 0.009(2) 0.000(2) 0.002(2)
C13 0.033(3) 0.022(3) 0.031(3) 0.003(2) -0.005(2) -0.002(2)
C1 0.037(3) 0.019(3) 0.038(3) 0.003(2) -0.004(3) 0.007(2)
C25 0.031(3) 0.022(3) 0.032(3) -0.002(2) -0.004(2) 0.000(2)
C52 0.041(3) 0.036(3) 0.024(3) 0.001(2) 0.001(2) 0.014(3)
C30 0.038(3) 0.027(3) 0.038(3) -0.004(2) -0.003(3) 0.001(2)
C29 0.025(3) 0.027(3) 0.039(3) -0.003(2) -0.002(2) 0.001(2)
C49 0.038(3) 0.031(3) 0.028(3) -0.007(2) 0.000(2) 0.005(3)
C6 0.036(3) 0.024(3) 0.028(3) -0.004(2) -0.001(2) 0.011(2)
C31 0.036(3) 0.026(3) 0.032(3) 0.000(2) -0.005(2) 0.008(2)
C11 0.041(3) 0.024(3) 0.026(3) 0.003(2) -0.005(2) -0.001(2)
C22 0.039(3) 0.028(3) 0.032(3) 0.010(2) -0.003(2) 0.006(2)
C14 0.035(3) 0.025(3) 0.024(3) 0.001(2) -0.006(2) 0.000(2)
C51 0.034(3) 0.034(3) 0.025(3) 0.005(2) 0.002(2) 0.012(2)
C8 0.018(2) 0.027(3) 0.031(3) -0.004(2) -0.004(2) 0.001(2)
C10 0.029(3) 0.021(3) 0.036(3) 0.001(2) -0.002(2) -0.006(2)
C47 0.031(3) 0.028(3) 0.035(3) -0.005(2) 0.003(2) 0.004(2)
C19 0.034(3) 0.029(3) 0.037(3) 0.016(2) 0.008(2) 0.010(2)
C54 0.039(3) 0.041(4) 0.028(3) 0.000(3) 0.000(2) 0.013(3)
C26 0.028(3) 0.027(3) 0.044(3) 0.004(3) 0.000(2) 0.000(2)
O3 0.066(4) 0.070(4) 0.105(5) -0.054(4) -0.033(4) 0.026(3)
C46 0.027(3) 0.027(3) 0.027(3) -0.004(2) -0.001(2) 0.003(2)
C24 0.040(4) 0.028(3) 0.034(3) -0.003(2) 0.000(3) -0.001(3)
C55 0.035(3) 0.035(3) 0.021(2) 0.004(2) 0.003(2) 0.009(2)
C38 0.075(5) 0.032(3) 0.021(3) -0.001(2) -0.014(3) 0.013(3)
O13 0.079(5) 0.217(11) 0.080(5) 0.076(6) 0.018(4) 0.024(7)
C36 0.061(8) 0.037(6) 0.023(5) 0.006(5) 0.005(5) 0.012(6)
C35 0.057(4) 0.025(3) 0.027(3) 0.001(2) -0.010(3) 0.008(3)
C34 0.067(8) 0.040(7) 0.023(5) 0.001(5) -0.008(5) 0.021(6)
C33 0.045(7) 0.041(7) 0.035(6) 0.005(5) 0.005(5) 0.023(6)
C32 0.041(3) 0.034(3) 0.026(3) 0.004(2) -0.006(2) 0.006(3)
C37 0.055(7) 0.037(7) 0.037(6) 0.003(5) 0.002(6) 0.019(6)
C45 0.057(5) 0.045(4) 0.055(5) -0.005(3) -0.002(4) 0.009(4)
O4 0.078(6) 0.087(6) 0.185(10) -0.073(6) -0.024(6) 0.013(4)
C3AA 0.080(11) 0.019(6) 0.053(9) -0.012(6) -0.022(8) 0.013(7)
C41 0.105(12) 0.063(9) 0.064(9) -0.015(8) -0.002(9) 0.004(9)
C42 0.070(5) 0.037(4) 0.047(4) -0.004(3) -0.003(4) 0.008(3)
C43 0.101(10) 0.055(8) 0.034(6) -0.009(6) 0.012(7) 0.033(8)
C44 0.088(10) 0.050(8) 0.039(7) -0.006(6) -0.008(7) 0.033(7)
C39 0.095(6) 0.028(3) 0.032(3) -0.001(3) -0.019(4) 0.018(4)
C40 0.113(12) 0.047(8) 0.056(9) -0.017(7) -0.011(9) 0.006(9)
C2AA 0.098(13) 0.025(7) 0.037(7) -0.008(5) -0.034(8) 0.011(7)
C1AA 0.053(9) 0.042(8) 0.041(7) -0.012(6) 0.002(6) 0.011(6)
C0AA 0.049(8) 0.037(7) 0.043(7) -0.008(6) -0.013(6) 0.000(6)
C8AA 0.036(7) 0.067(10) 0.043(8) 0.006(7) -0.008(6) 0.017(7)
C6AA 0.051(9) 0.067(11) 0.039(8) 0.017(7) 0.007(7) 0.013(8)
C2BA 0.046(9) 0.074(12) 0.040(8) 0.022(8) -0.009(6) 0.016(8)
C7AA 0.042(8) 0.058(9) 0.038(7) 0.015(7) 0.003(6) 0.007(7)
C56 0.27(4) 0.79(10) 0.121(19) 0.11(4) 0.09(2) 0.24(5)

loop_
_atom_type_symbol
_atom_type_description
_atom_type_scat_dispersion_real
_atom_type_scat_dispersion_imag
_atom_type_scat_source
C C 0.0181 0.0091 'International Tables Vol C Tables 4.2.6.8 and 6.1.1.4'
H H 0.0000 0.0000 'International Tables Vol C Tables 4.2.6.8 and 6.1.1.4'
Cd Cd 0.1185 4.6533 'International Tables Vol C Tables 4.2.6.8 and 6.1.1.4'
N N 0.0311 0.0180 'International Tables Vol C Tables 4.2.6.8 and 6.1.1.4'
O O 0.0492 0.0322 'International Tables Vol C Tables 4.2.6.8 and 6.1.1.4'

loop_
_geom_angle_atom_site_label_1
_geom_angle_atom_site_label_2
_geom_angle_atom_site_label_3
_geom_angle
_geom_angle_site_symmetry_1
_geom_angle_site_symmetry_3
_geom_angle_publ_flag
O11 Cd3 O11 180.0 2_887 . ?
O11 Cd3 O10 81.88(16) . 1_565 ?
O11 Cd3 O10 98.12(17) . 2_877 ?
O11 Cd3 O10 98.12(17) 2_887 1_565 ?
O11 Cd3 O10 81.88(16) 2_887 2_877 ?
O11 Cd3 N2 87.55(17) 2_887 2_687 ?
O11 Cd3 N2 87.55(17) . 1_755 ?
O11 Cd3 N2 92.45(17) 2_887 1_755 ?
O11 Cd3 N2 92.45(17) . 2_687 ?
O10 Cd3 O10 180.00(19) 1_565 2_877 ?
N2 Cd3 O10 96.10(16) 2_687 2_877 ?
N2 Cd3 O10 83.90(16) 2_687 1_565 ?
N2 Cd3 O10 96.10(16) 1_755 1_565 ?
N2 Cd3 O10 83.90(16) 1_755 2_877 ?
N2 Cd3 N2 180.0 2_687 1_755 ?
O5 Cd2 C1 27.40(16) . . ?
O5 Cd2 C31 106.66(16) . . ?
O1 Cd2 O5 131.91(14) . . ?
O1 Cd2 C1 159.21(17) . . ?
O1 Cd2 C31 27.17(17) . . ?
O6 Cd2 O5 54.56(15) . . ?
O6 Cd2 O1 171.72(18) . . ?
O6 Cd2 O2 132.95(17) . . ?
O6 Cd2 C1 27.23(18) . . ?
O6 Cd2 C31 160.69(19) . . ?
N1 Cd2 O5 141.41(15) . . ?
N1 Cd2 O1 86.60(16) . . ?
N1 Cd2 O6 86.88(17) . . ?
N1 Cd2 O8 86.02(17) . 1_565 ?
N1 Cd2 O2 137.62(17) . . ?
N1 Cd2 O15 99.3(2) . . ?
N1 Cd2 C1 114.02(18) . . ?
N1 Cd2 C31 111.62(18) . . ?
O8 Cd2 O5 89.51(16) 1_565 . ?
O8 Cd2 O1 98.70(18) 1_565 . ?
O8 Cd2 O6 85.93(19) 1_565 . ?
O8 Cd2 O2 83.71(18) 1_565 . ?
O8 Cd2 C1 85.99(18) 1_565 . ?
O8 Cd2 C31 89.77(18) 1_565 . ?
O2 Cd2 O5 79.55(15) . . ?
O2 Cd2 O1 54.80(15) . . ?
O2 Cd2 C1 106.13(18) . . ?
O2 Cd2 C31 27.73(18) . . ?
O15 Cd2 O5 84.62(18) . . ?
O15 Cd2 O1 84.48(19) . . ?
O15 Cd2 O6 91.5(2) . . ?
O15 Cd2 O8 174.0(2) . 1_565 ?
O15 Cd2 O2 94.1(2) . . ?
O15 Cd2 C1 89.29(19) . . ?
O15 Cd2 C31 90.9(2) . . ?
C31 Cd2 C1 133.70(19) . . ?
O5 Cd1 O2 82.05(15) 1_545 1_545 ?
O7 Cd1 O5 88.22(17) . 1_545 ?
O7 Cd1 O2 91.80(18) . 1_545 ?
O7 Cd1 O14 90.62(18) . . ?
O7 Cd1 O13 90.8(3) . . ?
O14 Cd1 O5 96.80(17) . 1_545 ?
O14 Cd1 O2 177.29(18) . 1_545 ?
O3 Cd1 O5 88.1(3) . 1_545 ?
O3 Cd1 O7 176.1(3) . . ?
O3 Cd1 O2 86.4(2) . 1_545 ?
O3 Cd1 O14 91.1(2) . . ?
O3 Cd1 O13 92.7(4) . . ?
O13 Cd1 O5 174.3(3) . 1_545 ?
O13 Cd1 O2 92.4(3) . 1_545 ?
O13 Cd1 O14 88.8(3) . . ?
C8 O11 Cd3 124.4(4) . . ?
C17 O10 Cd3 139.2(4) . 1_545 ?
Cd1 O5 Cd2 93.68(13) 1_565 . ?
C1 O5 Cd2 88.3(4) . . ?
C1 O5 Cd1 144.0(4) . 1_565 ?
C31 O1 Cd2 89.7(4) . . ?
C1 O6 Cd2 95.8(4) . . ?
C50 N1 Cd2 120.3(4) . . ?
C50 N1 C46 117.5(5) . . ?
C46 N1 Cd2 121.4(4) . . ?
C24 O7 Cd1 131.9(4) . . ?
C51 N2 Cd3 121.3(4) . 1_355 ?
C55 N2 Cd3 120.9(4) . 1_355 ?
C55 N2 C51 117.7(5) . . ?
C24 O8 Cd2 132.4(4) . 1_545 ?
Cd2 O2 Cd1 96.15(15) . 1_565 ?
C31 O2 Cd2 92.6(4) . . ?
C31 O2 Cd1 167.1(4) . 1_565 ?
Cd1 O14 H14A 110.8 . . ?
Cd1 O14 H14B 110.3 . . ?
H14A O14 H14B 103.2 . . ?
Cd2 O15 H15 134(2) . . ?
C56 O15 Cd2 123.3(18) . . ?
C56 O15 H15 102(3) . . ?
C3 C2 C1 119.7(5) . . ?
C7 C2 C3 118.5(5) . . ?
C7 C2 C1 121.7(5) . . ?
C23 C18 C17 122.7(5) . . ?
C23 C18 C19 118.2(5) . . ?
C19 C18 C17 119.0(5) . . ?
C20 C21 C16 119.8(5) . . ?
C22 C21 C16 121.6(5) . . ?
C22 C21 C20 118.7(5) . . ?
C5 C15 C12 114.6(5) . . ?
C16 C15 C12 121.3(5) . . ?
C16 C15 C5 124.0(5) . . ?
C2 C3 H3 119.7 . . ?
C4 C3 C2 120.6(6) . . ?
C4 C3 H3 119.7 . . ?
C2 C7 H7 119.5 . . ?
C6 C7 C2 121.0(5) . . ?
C6 C7 H7 119.5 . . ?
C27 C28 C16 121.7(5) . . ?
C27 C28 C29 118.8(5) . . ?
C29 C28 C16 119.5(5) . . ?
C28 C27 H27 119.7 . . ?
C28 C27 C26 120.6(6) . . ?
C26 C27 H27 119.7 . . ?
C52 C53 C48 121.1(5) . . ?
C52 C53 C54 117.9(6) . . ?
C54 C53 C48 121.0(6) . . ?
C13 C12 C15 120.8(5) . . ?
C13 C12 C11 119.4(5) . . ?
C11 C12 C15 119.7(5) . . ?
C4 C5 C15 120.2(5) . . ?
C6 C5 C15 121.8(5) . . ?
C6 C5 C4 117.9(5) . . ?
C21 C16 C28 115.8(5) . . ?
C15 C16 C21 120.1(5) . . ?
C15 C16 C28 124.0(5) . . ?
O9 C17 C18 116.4(5) . . ?
O10 C17 O9 123.6(5) . . ?
O10 C17 C18 120.0(5) . . ?
C3 C4 C5 121.0(5) . . ?
C3 C4 H4 119.5 . . ?
C5 C4 H4 119.5 . . ?
C49 C48 C53 121.4(5) . . ?
C47 C48 C53 119.8(5) . . ?
C47 C48 C49 118.8(5) . . ?
N1 C50 H50 118.7 . . ?
N1 C50 C49 122.7(6) . . ?
C49 C50 H50 118.7 . . ?
C21 C20 H20 119.8 . . ?
C19 C20 C21 120.5(6) . . ?
C19 C20 H20 119.8 . . ?
C14 C9 C8 120.5(5) . . ?
C10 C9 C14 119.7(5) . . ?
C10 C9 C8 119.8(5) . . ?
C18 C23 H23 119.7 . . ?
C18 C23 C22 120.7(6) . . ?
C22 C23 H23 119.7 . . ?
C12 C13 H13 119.8 . . ?
C14 C13 C12 120.4(5) . . ?
C14 C13 H13 119.8 . . ?
O5 C1 Cd2 64.3(3) . . ?
O5 C1 C2 119.8(6) . . ?
O6 C1 Cd2 56.9(3) . . ?
O6 C1 O5 121.0(5) . . ?
O6 C1 C2 119.2(5) . . ?
C2 C1 Cd2 173.5(4) . . ?
C30 C25 C24 120.2(6) . . ?
C26 C25 C30 118.9(5) . . ?
C26 C25 C24 120.9(6) . . ?
C53 C52 H52 120.3 . . ?
C53 C52 C51 119.4(5) . . ?
C51 C52 H52 120.3 . . ?
C25 C30 H30 119.8 . . ?
C29 C30 C25 120.4(6) . . ?
C29 C30 H30 119.8 . . ?
C28 C29 H29 119.7 . . ?
C30 C29 C28 120.6(6) . . ?
C30 C29 H29 119.7 . . ?
C48 C49 C50 118.6(5) . . ?
C48 C49 H49 120.7 . . ?
C50 C49 H49 120.7 . . ?
C7 C6 C5 120.8(5) . . ?
C7 C6 H6 119.6 . . ?
C5 C6 H6 119.6 . . ?
O1 C31 Cd2 63.2(3) . . ?
O1 C31 O2 122.4(6) . . ?
O1 C31 C32 120.5(5) . . ?
O2 C31 Cd2 59.6(3) . . ?
O2 C31 C32 117.0(6) . . ?
C32 C31 Cd2 172.9(4) . . ?
C12 C11 H11 120.2 . . ?
C12 C11 C10 119.6(5) . . ?
C10 C11 H11 120.2 . . ?
C21 C22 C23 120.9(5) . . ?
C21 C22 H22 119.5 . . ?
C23 C22 H22 119.5 . . ?
C9 C14 H14 119.8 . . ?
C13 C14 C9 120.3(5) . . ?
C13 C14 H14 119.8 . . ?
N2 C51 C52 122.7(6) . . ?
N2 C51 H51 118.6 . . ?
C52 C51 H51 118.6 . . ?
O12 C8 C9 117.8(5) . . ?
O11 C8 O12 125.9(5) . . ?
O11 C8 C9 116.3(5) . . ?
C9 C10 C11 120.6(5) . . ?
C9 C10 H10 119.7 . . ?
C11 C10 H10 119.7 . . ?
C48 C47 H47 120.7 . . ?
C46 C47 C48 118.6(6) . . ?
C46 C47 H47 120.7 . . ?
C18 C19 H19 119.5 . . ?
C20 C19 C18 121.0(5) . . ?
C20 C19 H19 119.5 . . ?
C53 C54 H54 120.6 . . ?
C55 C54 C53 118.9(6) . . ?
C55 C54 H54 120.6 . . ?
C27 C26 H26 119.7 . . ?
C25 C26 C27 120.7(6) . . ?
C25 C26 H26 119.7 . . ?
C45 O3 Cd1 126.2(6) . . ?
N1 C46 C47 123.8(5) . . ?
N1 C46 H46 118.1 . . ?
C47 C46 H46 118.1 . . ?
O7 C24 C25 116.6(6) . . ?
O8 C24 O7 126.9(6) . . ?
O8 C24 C25 116.4(6) . . ?
N2 C55 C54 123.3(5) . . ?
N2 C55 H55 118.3 . . ?
C54 C55 H55 118.3 . . ?
C38 C38 C35 122.8(7) 2_586 . ?
C38 C38 C39 123.9(7) 2_586 . ?
C35 C38 C39 113.3(5) . . ?
Cd1 O13 H13A 128.8 . . ?
Cd1 O13 H13B 128.1 . . ?
H13A O13 H13B 103.1 . . ?
C35 C36 H36 120.0 . . ?
C35 C36 C37 120.0 . . ?
C37 C36 H36 120.0 . . ?
C38 C35 C2BA 117.8(7) . . ?
C36 C35 C38 120.9(5) . . ?
C36 C35 C34 120.0 . . ?
C34 C35 C38 119.0(5) . . ?
C7AA C35 C38 124.9(8) . . ?
C7AA C35 C2BA 117.0(9) . . ?
C35 C34 H34 120.0 . . ?
C33 C34 C35 120.0 . . ?
C33 C34 H34 120.0 . . ?
C34 C33 H33 120.0 . . ?
C34 C33 C32 120.0 . . ?
C32 C33 H33 120.0 . . ?
C33 C32 C31 119.0(4) . . ?
C37 C32 C31 121.0(4) . . ?
C37 C32 C33 120.0 . . ?
C8AA C32 C31 123.5(7) . . ?
C8AA C32 C6AA 121.3(9) . . ?
C6AA C32 C31 114.9(8) . . ?
C36 C37 H37 120.0 . . ?
C32 C37 C36 120.0 . . ?
C32 C37 H37 120.0 . . ?
O3 C45 C42 114(4) . 2_566 ?
O4 C45 O3 126.1(8) . . ?
O4 C45 C42 119(4) . 2_566 ?
C42 C3AA H3AA 119.4 . . ?
C42 C3AA C2AA 121.1(12) . . ?
C2AA C3AA H3AA 119.4 . . ?
C42 C41 H41 120.0 . . ?
C42 C41 C40 120.0 . . ?
C40 C41 H41 120.0 . . ?
C3AA C42 C45 120.7(8) . 2_566 ?
C3AA C42 C0AA 122.6(9) . . ?
C43 C42 C41 120.0 . . ?
C0AA C42 C45 114.9(8) . 2_566 ?
C42 C43 H43 120.0 . . ?
C42 C43 C44 120.0 . . ?
C44 C43 H43 120.0 . . ?
C43 C44 H44 120.0 . . ?
C39 C44 C43 120.0 . . ?
C39 C44 H44 120.0 . . ?
C38 C39 C1AA 119.1(7) . . ?
C44 C39 C38 124.4(6) . . ?
C44 C39 C40 120.0 . . ?
C40 C39 C38 115.5(6) . . ?
C2AA C39 C38 122.3(8) . . ?
C2AA C39 C1AA 115.2(10) . . ?
C41 C40 H40 120.0 . . ?
C39 C40 C41 120.0 . . ?
C39 C40 H40 120.0 . . ?
C3AA C2AA H2AA 118.9 . . ?
C39 C2AA C3AA 122.3(12) . . ?
C39 C2AA H2AA 118.9 . . ?
C39 C1AA H1AA 117(8) . . ?
C0AA C1AA C39 118.3(12) . . ?
C0AA C1AA H1AA 123(8) . . ?
C42 C0AA H0AA 119(10) . . ?
C1AA C0AA C42 117.1(12) . . ?
C1AA C0AA H0AA 123(10) . . ?
C32 C8AA H8AA 119.2 . . ?
C32 C8AA C7AA 121.5(12) . . ?
C7AA C8AA H8AA 119.2 . . ?
C32 C6AA H6AA 119(10) . . ?
C32 C6AA C2BA 117.0(14) . . ?
C2BA C6AA H6AA 122(10) . . ?
C35 C2BA H2BA 115(10) . . ?
C6AA C2BA C35 118.2(13) . . ?
C6AA C2BA H2BA 127(10) . . ?
C35 C7AA C8AA 124.5(13) . . ?
C35 C7AA H7AA 117.8 . . ?
C8AA C7AA H7AA 117.8 . . ?
O15 C56 H56A 109.5 . . ?
O15 C56 H56B 109.5 . . ?
O15 C56 H56C 109.5 . . ?
H56A C56 H56B 109.5 . . ?
H56A C56 H56C 109.5 . . ?
H56B C56 H56C 109.5 . . ?

loop_
_geom_bond_atom_site_label_1
_geom_bond_atom_site_label_2
_geom_bond_distance
_geom_bond_site_symmetry_2
_geom_bond_publ_flag
Cd3 O11 2.221(4) 2_887 ?
Cd3 O11 2.221(4) . ?
Cd3 O10 2.337(4) 2_877 ?
Cd3 O10 2.337(4) 1_565 ?
Cd3 N2 2.314(5) 2_687 ?
Cd3 N2 2.314(5) 1_755 ?
Cd2 O5 2.479(4) . ?
Cd2 O1 2.441(4) . ?
Cd2 O6 2.316(4) . ?
Cd2 N1 2.278(4) . ?
Cd2 O8 2.316(4) 1_565 ?
Cd2 O2 2.363(4) . ?
Cd2 O15 2.289(5) . ?
Cd2 C1 2.749(6) . ?
Cd2 C31 2.736(6) . ?
Cd1 O5 2.349(4) 1_545 ?
Cd1 O7 2.218(4) . ?
Cd1 O2 2.372(5) 1_545 ?
Cd1 O14 2.301(5) . ?
Cd1 O3 2.213(6) . ?
Cd1 O13 2.270(8) . ?
O12 C8 1.258(7) . ?
O9 C17 1.287(7) . ?
O11 C8 1.256(7) . ?
O10 C17 1.230(7) . ?
O5 C1 1.266(7) . ?
O1 C31 1.249(8) . ?
O6 C1 1.265(8) . ?
N1 C50 1.336(7) . ?
N1 C46 1.347(7) . ?
O7 C24 1.250(8) . ?
N2 C51 1.337(7) . ?
N2 C55 1.325(8) . ?
O8 C24 1.250(8) . ?
O2 C31 1.274(8) . ?
O14 H14A 0.8743 . ?
O14 H14B 0.8737 . ?
O15 H15 0.852(10) . ?
O15 C56 1.47(3) . ?
C2 C3 1.401(8) . ?
C2 C7 1.381(9) . ?
C2 C1 1.486(8) . ?
C18 C17 1.486(7) . ?
C18 C23 1.382(8) . ?
C18 C19 1.407(8) . ?
C21 C16 1.497(8) . ?
C21 C20 1.401(8) . ?
C21 C22 1.380(9) . ?
C15 C12 1.499(7) . ?
C15 C5 1.488(7) . ?
C15 C16 1.346(8) . ?
C3 H3 0.9300 . ?
C3 C4 1.367(8) . ?
C7 H7 0.9300 . ?
C7 C6 1.376(8) . ?
C28 C27 1.387(9) . ?
C28 C16 1.500(7) . ?
C28 C29 1.401(8) . ?
C27 H27 0.9300 . ?
C27 C26 1.396(8) . ?
C53 C48 1.492(8) . ?
C53 C52 1.379(9) . ?
C53 C54 1.386(8) . ?
C12 C13 1.387(8) . ?
C12 C11 1.390(8) . ?
C5 C4 1.400(8) . ?
C5 C6 1.396(8) . ?
C4 H4 0.9300 . ?
C48 C49 1.389(9) . ?
C48 C47 1.386(8) . ?
C50 H50 0.9300 . ?
C50 C49 1.399(8) . ?
C20 H20 0.9300 . ?
C20 C19 1.366(8) . ?
C9 C14 1.387(8) . ?
C9 C8 1.512(7) . ?
C9 C10 1.370(8) . ?
C23 H23 0.9300 . ?
C23 C22 1.387(8) . ?
C13 H13 0.9300 . ?
C13 C14 1.381(8) . ?
C25 C30 1.400(9) . ?
C25 C26 1.388(9) . ?
C25 C24 1.508(8) . ?
C52 H52 0.9300 . ?
C52 C51 1.382(8) . ?
C30 H30 0.9300 . ?
C30 C29 1.388(8) . ?
C29 H29 0.9300 . ?
C49 H49 0.9300 . ?
C6 H6 0.9300 . ?
C31 C32 1.515(7) . ?
C11 H11 0.9300 . ?
C11 C10 1.400(8) . ?
C22 H22 0.9300 . ?
C14 H14 0.9300 . ?
C51 H51 0.9300 . ?
C10 H10 0.9300 . ?
C47 H47 0.9300 . ?
C47 C46 1.376(8) . ?
C19 H19 0.9300 . ?
C54 H54 0.9300 . ?
C54 C55 1.383(8) . ?
C26 H26 0.9300 . ?
O3 C45 1.214(10) . ?
C46 H46 0.9300 . ?
C55 H55 0.9300 . ?
C38 C38 1.326(14) 2_586 ?
C38 C35 1.504(7) . ?
C38 C39 1.514(7) . ?
O13 H13A 1.0151 . ?
O13 H13B 1.0166 . ?
C36 H36 0.9300 . ?
C36 C35 1.3900 . ?
C36 C37 1.3900 . ?
C35 C34 1.3900 . ?
C35 C2BA 1.521(18) . ?
C35 C7AA 1.271(15) . ?
C34 H34 0.9300 . ?
C34 C33 1.3900 . ?
C33 H33 0.9300 . ?
C33 C32 1.3900 . ?
C32 C37 1.3900 . ?
C32 C8AA 1.324(17) . ?
C32 C6AA 1.410(17) . ?
C37 H37 0.9300 . ?
C45 O4 1.213(11) . ?
C45 C42 1.56(7) 2_566 ?
C3AA H3AA 0.9300 . ?
C3AA C42 1.258(16) . ?
C3AA C2AA 1.423(18) . ?
C41 H41 0.9300 . ?
C41 C42 1.3900 . ?
C41 C40 1.3900 . ?
C42 C43 1.3900 . ?
C42 C0AA 1.428(17) . ?
C43 H43 0.9300 . ?
C43 C44 1.3900 . ?
C44 H44 0.9300 . ?
C44 C39 1.3900 . ?
C39 C40 1.3900 . ?
C39 C2AA 1.321(15) . ?
C39 C1AA 1.523(17) . ?
C40 H40 0.9300 . ?
C2AA H2AA 0.9300 . ?
C1AA C0AA 1.406(18) . ?
C1AA H1AA 1.19(17) . ?
C0AA H0AA 1.02(17) . ?
C8AA H8AA 0.9300 . ?
C8AA C7AA 1.37(2) . ?
C6AA H6AA 0.94(19) . ?
C6AA C2BA 1.42(2) . ?
C2BA H2BA 0.91(19) . ?
C7AA H7AA 0.9300 . ?
C56 H56A 0.9600 . ?
C56 H56B 0.9600 . ?
C56 H56C 0.9600 . ?
